data_7008559
loop_
_publ_author_name
'Aaker\"oy, Christer B'
'Desper, John'
'Smith, Michelle M.'
'Urbina, Joaquin F.'

_publ_section_title
;
 [(Benzimidazol-1-yl)methyl]benzamides as bifunctional reagents for
 reliable inorganic-organic supramolecular synthesis.
;
_journal_issue 14
_journal_name_full 'Dalton transactions (Cambridge, England : 2003)'
_journal_page_first 2462
_journal_page_last 2470
_journal_paper_doi 10.1039/b504420k
_journal_year 2005
_chemical_formula_moiety '(C17 H17 N3 O)2 Ag (B F4)'
_chemical_formula_sum 'C34 H34 Ag B F4 N6 O2'
_chemical_formula_weight 753.35
_chemical_name_common 'bis(4-((6,7-dimethylbenzimidazol-1-yl)methyl)benzamide), AgBF4'
_chemical_name_systematic
;
bis{4-[(6,7-dimethylbenzimidazol-1-yl)methyl]benzamide}, AgBF4
;
_space_group_IT_number 13
_symmetry_cell_setting monoclinic
_symmetry_space_group_name_Hall '-P 2yac'
_symmetry_space_group_name_H-M 'P 1 2/n 1'
_atom_sites_solution_hydrogens geom
_atom_sites_solution_primary direct
_atom_sites_solution_secondary difmap
_audit_creation_method SHELXL-97
_cell_angle_alpha 90.00
_cell_angle_beta 102.108(3)
_cell_angle_gamma 90.00
_cell_formula_units_Z 2
_cell_length_a 9.9140(7)
_cell_length_b 8.4229(6)
_cell_length_c 19.7055(13)
_cell_measurement_reflns_used 3914
_cell_measurement_temperature 173(2)
_cell_measurement_theta_max 26.50
_cell_measurement_theta_min 2.40
_cell_volume 1608.89(19)
_computing_cell_refinement 'Bruker XSCANS'
_computing_data_collection 'Bruker XSCANS'
_computing_data_reduction 'Bruker SHELXTL'
_computing_molecular_graphics 'Bruker SHELXTL'
_computing_publication_material 'Bruker SHELXTL'
_computing_structure_refinement 'SHELXL-97 (Sheldrick, 1997)'
_computing_structure_solution 'SHELXS-97 (Sheldrick, 1990)'
_diffrn_ambient_temperature 173(2)
_diffrn_measured_fraction_theta_full 0.930
_diffrn_measured_fraction_theta_max 0.930
_diffrn_measurement_device_type 'CCD area detector'
_diffrn_measurement_method 'phi and omega scans'
_diffrn_radiation_monochromator graphite
_diffrn_radiation_source 'fine-focus sealed tube'
_diffrn_radiation_type MoK\a
_diffrn_radiation_wavelength 0.71073
_diffrn_reflns_av_R_equivalents 0.1071
_diffrn_reflns_av_sigmaI/netI 0.0873
_diffrn_reflns_limit_h_max 13
_diffrn_reflns_limit_h_min -13
_diffrn_reflns_limit_k_max 11
_diffrn_reflns_limit_k_min -10
_diffrn_reflns_limit_l_max 25
_diffrn_reflns_limit_l_min -23
_diffrn_reflns_number 11041
_diffrn_reflns_theta_full 28.27
_diffrn_reflns_theta_max 28.27
_diffrn_reflns_theta_min 2.11
_exptl_absorpt_coefficient_mu 0.692
_exptl_absorpt_correction_type none
_exptl_crystal_colour colorless
_exptl_crystal_density_diffrn 1.555
_exptl_crystal_density_method 'not measured'
_exptl_crystal_description prism
_exptl_crystal_F_000 768
_exptl_crystal_size_max 0.20
_exptl_crystal_size_mid 0.20
_exptl_crystal_size_min 0.20
_refine_diff_density_max 0.590
_refine_diff_density_min -1.773
_refine_diff_density_rms 0.136
_refine_ls_extinction_method none
_refine_ls_goodness_of_fit_ref 1.042
_refine_ls_hydrogen_treatment mixed
_refine_ls_matrix_type full
_refine_ls_number_parameters 240
_refine_ls_number_reflns 3711
_refine_ls_number_restraints 20
_refine_ls_restrained_S_all 1.048
_refine_ls_R_factor_all 0.0763
_refine_ls_R_factor_gt 0.0558
_refine_ls_shift/su_max 0.000
_refine_ls_shift/su_mean 0.000
_refine_ls_structure_factor_coef Fsqd
_refine_ls_weighting_details 'calc w=1/[\s^2^(Fo^2^)+(0.0800P)^2^+0.0000P] where P=(Fo^2^+2Fc^2^)/3'
_refine_ls_weighting_scheme calc
_refine_ls_wR_factor_gt 0.1341
_refine_ls_wR_factor_ref 0.1461
_reflns_number_gt 2685
_reflns_number_total 3711
_reflns_threshold_expression >2sigma(I)
_cod_data_source_file b504420k.txt
_cod_data_source_block 3
_cod_depositor_comments
;
The following automatic conversions were performed:
'_symmetry_cell_setting' value 'Monoclinic' changed to 'monoclinic'
according to '/home/saulius/struct/CIF-dictionaries/cif_core.dic'
dictionary named 'cif_core.dic' version 2.4.1 from 2010-06-29.

Automatic conversion script
Id: cif_fix_enum 1527 2010-12-29 10:47:43Z saulius 
;
_cod_original_sg_symbol_H-M P2/n
_cod_database_code 7008559

loop_
_symmetry_equiv_pos_as_xyz
'x, y, z'
'-x+1/2, y, -z+1/2'
'-x, -y, -z'
'x-1/2, -y, z-1/2'

loop_
_atom_site_label
_atom_site_type_symbol
_atom_site_fract_x
_atom_site_fract_y
_atom_site_fract_z
_atom_site_U_iso_or_equiv
_atom_site_adp_type
_atom_site_occupancy
_atom_site_symmetry_multiplicity
_atom_site_calc_flag
_atom_site_refinement_flags
_atom_site_disorder_assembly
_atom_site_disorder_group
Ag1 Ag 0.5000 0.5000 0.5000 0.03408(16) Uani 1 2 d S . .
B1 B 0.2870(10) 0.7327(11) 0.2515(5) 0.022(3) Uiso 0.271(11) 1 d PD A -1
F1 F 0.2642(13) 0.5735(9) 0.2616(6) 0.037(3) Uiso 0.271(11) 1 d PD A -1
F2 F 0.2427(13) 0.8292(15) 0.3002(5) 0.054(4) Uiso 0.271(11) 1 d PD A -1
F3 F 0.4257(11) 0.7587(12) 0.2535(7) 0.062(3) Uiso 0.271(11) 1 d PD A -1
F4 F 0.2062(12) 0.7770(9) 0.1857(3) 0.030(3) Uiso 0.271(11) 1 d PD A -1
B2 B 0.2564(14) 0.7173(15) 0.2438(6) 0.049(3) Uiso 0.229(11) 1 d PD A -2
F5 F 0.2686(18) 0.5569(13) 0.2580(9) 0.049(3) Uiso 0.229(11) 1 d PD A -2
F6 F 0.2298(15) 0.802(2) 0.3005(6) 0.049(3) Uiso 0.229(11) 1 d PD A -2
F7 F 0.3803(14) 0.7676(12) 0.2270(8) 0.049(3) Uiso 0.229(11) 1 d PD A -2
F8 F 0.1474(15) 0.7443(14) 0.1870(5) 0.049(3) Uiso 0.229(11) 1 d PD A -2
N10 N 0.0810(3) 0.4395(3) 0.40010(13) 0.0275(6) Uani 1 1 d . . .
C11 C 0.2121(4) 0.4892(4) 0.4064(2) 0.0327(8) Uani 1 1 d . . .
H11A H 0.2423 0.5546 0.3732 0.039 Uiso 1 1 calc R . .
N12 N 0.2936(3) 0.4374(4) 0.46342(15) 0.0321(6) Uani 1 1 d . . .
C13 C 0.2100(3) 0.3483(3) 0.49717(16) 0.0254(7) Uani 1 1 d . . .
C14 C 0.2429(4) 0.2646(4) 0.55902(17) 0.0293(7) Uani 1 1 d . . .
H14A H 0.3348 0.2630 0.5854 0.035 Uiso 1 1 calc R . .
C15 C 0.1399(4) 0.1842(4) 0.58136(17) 0.0289(7) Uani 1 1 d . . .
C16 C 0.0025(4) 0.1886(4) 0.54258(17) 0.0266(7) Uani 1 1 d . . .
C17 C -0.0301(4) 0.2717(4) 0.48039(18) 0.0263(7) Uani 1 1 d . . .
H17A H -0.1219 0.2753 0.4540 0.032 Uiso 1 1 calc R . .
C18 C 0.0763(3) 0.3494(3) 0.45816(16) 0.0248(7) Uani 1 1 d . . .
C19 C 0.1745(4) 0.0889(5) 0.6478(2) 0.0406(9) Uani 1 1 d . . .
H19A H 0.1727 -0.0246 0.6366 0.061 Uiso 1 1 calc R . .
H19B H 0.1066 0.1112 0.6761 0.061 Uiso 1 1 calc R . .
H19C H 0.2667 0.1181 0.6736 0.061 Uiso 1 1 calc R . .
C20 C -0.1105(4) 0.1035(4) 0.5675(2) 0.0380(9) Uani 1 1 d . . .
H20A H -0.1985 0.1226 0.5351 0.057 Uiso 1 1 calc R . .
H20B H -0.1160 0.1428 0.6136 0.057 Uiso 1 1 calc R . .
H20C H -0.0910 -0.0106 0.5700 0.057 Uiso 1 1 calc R . .
C21 C -0.0147(3) 0.2072(4) 0.15711(16) 0.0250(7) Uani 1 1 d . . .
C22 C 0.0486(4) 0.1490(4) 0.22105(19) 0.0370(9) Uani 1 1 d . . .
H22A H 0.0956 0.0502 0.2242 0.044 Uiso 1 1 calc R . .
C23 C 0.0444(4) 0.2334(4) 0.28119(17) 0.0356(8) Uani 1 1 d . . .
H23A H 0.0887 0.1919 0.3250 0.043 Uiso 1 1 calc R . .
C24 C -0.0235(3) 0.3766(4) 0.27770(17) 0.0263(7) Uani 1 1 d . . .
C25 C -0.0875(4) 0.4353(4) 0.21311(18) 0.0298(7) Uani 1 1 d . . .
H25A H -0.1346 0.5342 0.2100 0.036 Uiso 1 1 calc R . .
C26 C -0.0834(3) 0.3519(4) 0.15362(17) 0.0277(7) Uani 1 1 d . . .
H26A H -0.1277 0.3934 0.1098 0.033 Uiso 1 1 calc R . .
C27 C -0.0116(4) 0.1247(4) 0.09029(18) 0.0303(7) Uani 1 1 d . . .
N27 N 0.0593(4) -0.0083(4) 0.09303(19) 0.0414(9) Uani 1 1 d . . .
H27A H 0.061(5) -0.057(5) 0.058(3) 0.050 Uiso 1 1 d . . .
H27B H 0.089(5) -0.044(5) 0.131(3) 0.050 Uiso 1 1 d . . .
O27 O -0.0722(3) 0.1813(3) 0.03439(12) 0.0420(7) Uani 1 1 d . . .
C28 C -0.0303(5) 0.4725(4) 0.34142(18) 0.0356(9) Uani 1 1 d . . .
H28A H -0.0283 0.5867 0.3298 0.043 Uiso 1 1 calc R . .
H28B H -0.1192 0.4507 0.3549 0.043 Uiso 1 1 calc R . .

loop_
_atom_site_aniso_label
_atom_site_aniso_U_11
_atom_site_aniso_U_22
_atom_site_aniso_U_33
_atom_site_aniso_U_23
_atom_site_aniso_U_13
_atom_site_aniso_U_12
Ag1 0.0290(2) 0.0417(2) 0.0335(2) -0.00322(16) 0.01102(17) -0.01066(15)
N10 0.0355(17) 0.0284(12) 0.0180(13) -0.0028(11) 0.0044(12) 0.0010(12)
C11 0.041(2) 0.0329(17) 0.0266(17) 0.0016(13) 0.0131(16) -0.0048(14)
N12 0.0330(17) 0.0363(14) 0.0282(15) -0.0009(13) 0.0089(13) -0.0051(13)
C13 0.0246(17) 0.0268(14) 0.0253(16) -0.0035(12) 0.0062(13) -0.0034(12)
C14 0.0295(18) 0.0332(16) 0.0239(16) -0.0017(13) 0.0021(14) 0.0001(14)
C15 0.034(2) 0.0294(15) 0.0244(17) -0.0017(13) 0.0092(14) 0.0001(13)
C16 0.0320(18) 0.0247(14) 0.0272(17) -0.0040(12) 0.0151(14) -0.0017(13)
C17 0.0240(17) 0.0277(15) 0.0272(16) -0.0075(13) 0.0055(13) 0.0021(13)
C18 0.0319(18) 0.0224(13) 0.0208(15) -0.0014(12) 0.0073(14) -0.0003(12)
C19 0.045(2) 0.046(2) 0.032(2) 0.0066(16) 0.0119(17) 0.0030(17)
C20 0.041(2) 0.0337(17) 0.044(2) -0.0017(16) 0.0207(18) -0.0062(15)
C21 0.0218(17) 0.0310(15) 0.0215(15) -0.0032(12) 0.0027(13) -0.0009(12)
C22 0.050(2) 0.0281(16) 0.0298(18) 0.0016(14) 0.0008(17) 0.0085(15)
C23 0.049(2) 0.0339(17) 0.0203(16) 0.0033(13) -0.0006(16) 0.0059(16)
C24 0.0255(17) 0.0321(15) 0.0214(16) 0.0005(12) 0.0049(13) 0.0013(13)
C25 0.0311(19) 0.0306(15) 0.0282(17) 0.0017(14) 0.0072(15) 0.0072(14)
C26 0.0277(18) 0.0350(16) 0.0191(15) 0.0017(13) 0.0020(13) 0.0057(13)
C27 0.0268(18) 0.0349(17) 0.0280(18) -0.0056(14) 0.0034(15) -0.0002(14)
N27 0.051(2) 0.0446(18) 0.0258(16) -0.0075(14) 0.0016(16) 0.0158(15)
O27 0.0543(18) 0.0437(14) 0.0242(13) -0.0063(11) -0.0004(12) 0.0112(12)
C28 0.046(2) 0.0417(19) 0.0181(16) -0.0006(13) 0.0040(16) 0.0156(16)

loop_
_atom_type_symbol
_atom_type_description
_atom_type_scat_dispersion_real
_atom_type_scat_dispersion_imag
_atom_type_scat_source
C C 0.0033 0.0016 'International Tables Vol C Tables 4.2.6.8 and 6.1.1.4'
H H 0.0000 0.0000 'International Tables Vol C Tables 4.2.6.8 and 6.1.1.4'
B B 0.0013 0.0007 'International Tables Vol C Tables 4.2.6.8 and 6.1.1.4'
N N 0.0061 0.0033 'International Tables Vol C Tables 4.2.6.8 and 6.1.1.4'
O O 0.0106 0.0060 'International Tables Vol C Tables 4.2.6.8 and 6.1.1.4'
F F 0.0171 0.0103 'International Tables Vol C Tables 4.2.6.8 and 6.1.1.4'
Ag Ag -0.8971 1.1015 'International Tables Vol C Tables 4.2.6.8 and 6.1.1.4'

loop_
_geom_angle_atom_site_label_1
_geom_angle_atom_site_label_2
_geom_angle_atom_site_label_3
_geom_angle
_geom_angle_site_symmetry_1
_geom_angle_site_symmetry_3
_geom_angle_publ_flag
N12 Ag1 N12 180.0 3_666 . ?
F1 B1 F3 109.9(7) . . ?
F1 B1 F2 112.5(7) . . ?
F3 B1 F2 110.0(7) . . ?
F1 B1 F4 108.0(7) . . ?
F3 B1 F4 110.5(7) . . ?
F2 B1 F4 106.0(7) . . ?
F5 B2 F6 111.3(9) . . ?
F5 B2 F8 109.9(8) . . ?
F6 B2 F8 108.2(8) . . ?
F5 B2 F7 107.4(8) . . ?
F6 B2 F7 110.8(8) . . ?
F8 B2 F7 109.2(8) . . ?
C11 N10 C18 107.1(3) . . ?
C11 N10 C28 125.0(3) . . ?
C18 N10 C28 127.9(3) . . ?
N12 C11 N10 112.6(3) . . ?
N12 C11 H11A 123.7 . . ?
N10 C11 H11A 123.7 . . ?
C11 N12 C13 105.5(3) . . ?
C11 N12 Ag1 126.4(3) . . ?
C13 N12 Ag1 127.7(2) . . ?
C14 C13 C18 120.8(3) . . ?
C14 C13 N12 130.0(3) . . ?
C18 C13 N12 109.2(3) . . ?
C15 C14 C13 118.7(3) . . ?
C15 C14 H14A 120.7 . . ?
C13 C14 H14A 120.7 . . ?
C14 C15 C16 120.7(3) . . ?
C14 C15 C19 119.4(3) . . ?
C16 C15 C19 119.9(3) . . ?
C17 C16 C15 120.6(3) . . ?
C17 C16 C20 118.6(3) . . ?
C15 C16 C20 120.8(3) . . ?
C18 C17 C16 117.7(3) . . ?
C18 C17 H17A 121.2 . . ?
C16 C17 H17A 121.2 . . ?
N10 C18 C13 105.5(3) . . ?
N10 C18 C17 132.9(3) . . ?
C13 C18 C17 121.6(3) . . ?
C15 C19 H19A 109.5 . . ?
C15 C19 H19B 109.5 . . ?
H19A C19 H19B 109.5 . . ?
C15 C19 H19C 109.5 . . ?
H19A C19 H19C 109.5 . . ?
H19B C19 H19C 109.5 . . ?
C16 C20 H20A 109.5 . . ?
C16 C20 H20B 109.5 . . ?
H20A C20 H20B 109.5 . . ?
C16 C20 H20C 109.5 . . ?
H20A C20 H20C 109.5 . . ?
H20B C20 H20C 109.5 . . ?
C22 C21 C26 118.8(3) . . ?
C22 C21 C27 123.5(3) . . ?
C26 C21 C27 117.7(3) . . ?
C21 C22 C23 120.6(3) . . ?
C21 C22 H22A 119.7 . . ?
C23 C22 H22A 119.7 . . ?
C24 C23 C22 120.5(3) . . ?
C24 C23 H23A 119.8 . . ?
C22 C23 H23A 119.8 . . ?
C23 C24 C25 118.9(3) . . ?
C23 C24 C28 122.4(3) . . ?
C25 C24 C28 118.8(3) . . ?
C26 C25 C24 120.6(3) . . ?
C26 C25 H25A 119.7 . . ?
C24 C25 H25A 119.7 . . ?
C25 C26 C21 120.5(3) . . ?
C25 C26 H26A 119.7 . . ?
C21 C26 H26A 119.7 . . ?
O27 C27 N27 121.4(3) . . ?
O27 C27 C21 120.7(3) . . ?
N27 C27 C21 117.9(3) . . ?
C27 N27 H27A 120(3) . . ?
C27 N27 H27B 117(3) . . ?
H27A N27 H27B 122(5) . . ?
N10 C28 C24 113.8(3) . . ?
N10 C28 H28A 108.8 . . ?
C24 C28 H28A 108.8 . . ?
N10 C28 H28B 108.8 . . ?
C24 C28 H28B 108.8 . . ?
H28A C28 H28B 107.7 . . ?

loop_
_geom_bond_atom_site_label_1
_geom_bond_atom_site_label_2
_geom_bond_distance
_geom_bond_site_symmetry_2
_geom_bond_publ_flag
Ag1 N12 2.089(3) 3_666 ?
Ag1 N12 2.089(3) . ?
B1 F1 1.381(8) . ?
B1 F3 1.385(8) . ?
B1 F2 1.396(8) . ?
B1 F4 1.423(8) . ?
B2 F5 1.380(9) . ?
B2 F6 1.398(9) . ?
B2 F8 1.402(9) . ?
B2 F7 1.403(9) . ?
N10 C11 1.345(5) . ?
N10 C18 1.382(4) . ?
N10 C28 1.448(5) . ?
C11 N12 1.314(5) . ?
C11 H11A 0.9500 . ?
N12 C13 1.387(4) . ?
C13 C14 1.386(4) . ?
C13 C18 1.386(4) . ?
C14 C15 1.372(5) . ?
C14 H14A 0.9500 . ?
C15 C16 1.416(5) . ?
C15 C19 1.512(5) . ?
C16 C17 1.389(5) . ?
C16 C20 1.497(5) . ?
C17 C18 1.387(5) . ?
C17 H17A 0.9500 . ?
C19 H19A 0.9800 . ?
C19 H19B 0.9800 . ?
C19 H19C 0.9800 . ?
C20 H20A 0.9800 . ?
C20 H20B 0.9800 . ?
C20 H20C 0.9800 . ?
C21 C22 1.375(5) . ?
C21 C26 1.390(4) . ?
C21 C27 1.495(4) . ?
C22 C23 1.390(5) . ?
C22 H22A 0.9500 . ?
C23 C24 1.376(5) . ?
C23 H23A 0.9500 . ?
C24 C25 1.389(4) . ?
C24 C28 1.506(5) . ?
C25 C26 1.375(5) . ?
C25 H25A 0.9500 . ?
C26 H26A 0.9500 . ?
C27 O27 1.234(4) . ?
C27 N27 1.317(5) . ?
N27 H27A 0.80(5) . ?
N27 H27B 0.80(5) . ?
C28 H28A 0.9900 . ?
C28 H28B 0.9900 . ?

loop_
_geom_hbond_atom_site_label_D
_geom_hbond_atom_site_label_H
_geom_hbond_atom_site_label_A
_geom_hbond_distance_DH
_geom_hbond_distance_HA
_geom_hbond_distance_DA
_geom_hbond_angle_DHA
_geom_hbond_site_symmetry_A
N27 H27A O27 0.80(5) 2.13(5) 2.929(4) 178(5) 3
N27 H27B F2 0.80(5) 2.20(5) 2.902(11) 148(5) 2_545

loop_
_geom_torsion_atom_site_label_1
_geom_torsion_atom_site_label_2
_geom_torsion_atom_site_label_3
_geom_torsion_atom_site_label_4
_geom_torsion
_geom_torsion_site_symmetry_1
_geom_torsion_site_symmetry_2
_geom_torsion_site_symmetry_3
_geom_torsion_site_symmetry_4
_geom_torsion_publ_flag
C18 N10 C11 N12 0.7(4) . . . . ?
C28 N10 C11 N12 -177.4(3) . . . . ?
N10 C11 N12 C13 -0.4(4) . . . . ?
N10 C11 N12 Ag1 -173.9(2) . . . . ?
C11 N12 C13 C14 178.9(3) . . . . ?
Ag1 N12 C13 C14 -7.7(5) . . . . ?
C11 N12 C13 C18 -0.1(4) . . . . ?
Ag1 N12 C13 C18 173.4(2) . . . . ?
C18 C13 C14 C15 -0.8(5) . . . . ?
N12 C13 C14 C15 -179.7(3) . . . . ?
C13 C14 C15 C16 -1.0(5) . . . . ?
C13 C14 C15 C19 178.4(3) . . . . ?
C14 C15 C16 C17 1.4(5) . . . . ?
C19 C15 C16 C17 -178.0(3) . . . . ?
C14 C15 C16 C20 -178.9(3) . . . . ?
C19 C15 C16 C20 1.7(5) . . . . ?
C15 C16 C17 C18 -0.1(5) . . . . ?
C20 C16 C17 C18 -179.8(3) . . . . ?
C11 N10 C18 C13 -0.7(3) . . . . ?
C28 N10 C18 C13 177.3(3) . . . . ?
C11 N10 C18 C17 178.4(3) . . . . ?
C28 N10 C18 C17 -3.6(5) . . . . ?
C14 C13 C18 N10 -178.6(3) . . . . ?
N12 C13 C18 N10 0.5(3) . . . . ?
C14 C13 C18 C17 2.2(5) . . . . ?
N12 C13 C18 C17 -178.8(3) . . . . ?
C16 C17 C18 N10 179.3(3) . . . . ?
C16 C17 C18 C13 -1.7(5) . . . . ?
C26 C21 C22 C23 -0.1(6) . . . . ?
C27 C21 C22 C23 178.5(3) . . . . ?
C21 C22 C23 C24 0.1(6) . . . . ?
C22 C23 C24 C25 -0.1(6) . . . . ?
C22 C23 C24 C28 -179.7(4) . . . . ?
C23 C24 C25 C26 0.1(5) . . . . ?
C28 C24 C25 C26 179.7(4) . . . . ?
C24 C25 C26 C21 -0.1(5) . . . . ?
C22 C21 C26 C25 0.1(5) . . . . ?
C27 C21 C26 C25 -178.6(3) . . . . ?
C22 C21 C27 O27 178.8(4) . . . . ?
C26 C21 C27 O27 -2.5(5) . . . . ?
C22 C21 C27 N27 -2.1(5) . . . . ?
C26 C21 C27 N27 176.6(3) . . . . ?
C11 N10 C28 C24 74.7(4) . . . . ?
C18 N10 C28 C24 -103.0(4) . . . . ?
C23 C24 C28 N10 23.9(5) . . . . ?
C25 C24 C28 N10 -155.7(3) . . . . ?
